data_7234339
loop_
_publ_author_name
'Hayley S. Scott'
'Boujemaa Moubaraki'
'Nicolas Paradis'
'Guillaume Chastanet'
'Jean-Francois Letard'
'Stuart R. Batten'
'Keith S. Murray'

_publ_section_title
;
 2,2'-Dipyridylamino-based ligands with substituted alkyl chain groups and
 their mononuclear-M(ii) spin crossover complexes
;
_journal_name_full 'Journal of Materials Chemistry C'
_journal_page_first 7845
_journal_page_last 7857
_journal_paper_doi 10.1039/C5TC00491H
_journal_volume 3
_journal_year 2015
_chemical_formula_sum 'C52 H72 Fe N18 Se2'
_chemical_formula_weight 1163.05
_chemical_name_common '[FeII(DPDT)2(NCSe)2]  '
_space_group_IT_number 60
_space_group_name_Hall '-P 2n 2ab'
_space_group_name_H-M_alt 'P b c n'
_symmetry_cell_setting orthorhombic
_symmetry_space_group_name_H-M 'P b c n'
_atom_sites_solution_hydrogens geom
_atom_sites_solution_primary direct
_atom_sites_solution_secondary difmap
_cell_angle_alpha 90.00
_cell_angle_beta 90.00
_cell_angle_gamma 90.00
_cell_formula_units_Z 4
_cell_length_a 21.5709(15)
_cell_length_b 14.7251(7)
_cell_length_c 17.349(2)
_cell_measurement_reflns_used 3339
_cell_measurement_temperature 110(2)
_cell_measurement_theta_max 32.4376
_cell_measurement_theta_min 2.0409
_cell_volume 5510.6(8)
_computing_cell_refinement
;
CrysAlisPro, Agilent Technologies,
Version 1.171.35.15 (release 03-08-2011 CrysAlis171 .NET)
(compiled Aug  3 2011,13:03:54)
;
_computing_data_collection
;
CrysAlisPro, Agilent Technologies,
Version 1.171.35.15 (release 03-08-2011 CrysAlis171 .NET)
(compiled Aug  3 2011,13:03:54)
;
_computing_data_reduction
;
CrysAlisPro, Agilent Technologies,
Version 1.171.35.15 (release 03-08-2011 CrysAlis171 .NET)
(compiled Aug  3 2011,13:03:54
;
_computing_molecular_graphics X-SEED
_computing_publication_material 'XCIF V6.12 (BrukerAXS, 2001).'
_computing_structure_refinement 'SHELXL-97 (Sheldrick, 1997)'
_computing_structure_solution 'SHELXS-97 (Sheldrick, 1990)'
_diffrn_ambient_temperature 110(2)
_diffrn_detector_area_resol_mean 10.3389
_diffrn_measured_fraction_theta_full 1.000
_diffrn_measured_fraction_theta_max 0.915
_diffrn_measurement_device_type 'Xcalibur, Ruby, Gemini ultra'
_diffrn_radiation_monochromator graphite
_diffrn_radiation_source 'Enhance (Mo) X-ray Source'
_diffrn_radiation_type MoK\a
_diffrn_radiation_wavelength 0.71073
_diffrn_reflns_av_R_equivalents 0.0832
_diffrn_reflns_av_sigmaI/netI 0.0913
_diffrn_reflns_limit_h_max 24
_diffrn_reflns_limit_h_min -30
_diffrn_reflns_limit_k_max 18
_diffrn_reflns_limit_k_min -22
_diffrn_reflns_limit_l_max 17
_diffrn_reflns_limit_l_min -25
_diffrn_reflns_number 36061
_diffrn_reflns_theta_full 27.50
_diffrn_reflns_theta_max 32.51
_diffrn_reflns_theta_min 2.05
_exptl_absorpt_coefficient_mu 1.648
_exptl_absorpt_correction_T_max 0.8794
_exptl_absorpt_correction_T_min 0.7340
_exptl_absorpt_correction_type multi-scan
_exptl_absorpt_process_details
;
CrysAlisPro, Agilent Technologies,
Version 1.171.35.15 (release 03-08-2011 CrysAlis171 .NET)
(compiled Aug  3 2011,13:03:54)
Empirical absorption correction using spherical harmonics,
 implemented in SCALE3 ABSPACK scaling algorithm.
;
_exptl_crystal_colour Purple
_exptl_crystal_density_diffrn 1.402
_exptl_crystal_density_method 'not measured'
_exptl_crystal_description Block
_exptl_crystal_F_000 2416
_exptl_crystal_preparation 'Magnetic properties'
_exptl_crystal_recrystallization_method 'Re-crystallisation from solvent: MeOH'
_exptl_crystal_size_max 0.20
_exptl_crystal_size_mid 0.20
_exptl_crystal_size_min 0.08
_refine_diff_density_max 1.195
_refine_diff_density_min -1.545
_refine_diff_density_rms 0.130
_refine_ls_extinction_method none
_refine_ls_goodness_of_fit_ref 1.058
_refine_ls_hydrogen_treatment constr
_refine_ls_matrix_type full
_refine_ls_number_parameters 334
_refine_ls_number_reflns 9144
_refine_ls_number_restraints 0
_refine_ls_restrained_S_all 1.058
_refine_ls_R_factor_all 0.1396
_refine_ls_R_factor_gt 0.0700
_refine_ls_shift/su_max 0.001
_refine_ls_shift/su_mean 0.000
_refine_ls_structure_factor_coef Fsqd
_refine_ls_weighting_details 'calc w=1/[\s^2^(Fo^2^)+(0.1071P)^2^+0.0000P] where P=(Fo^2^+2Fc^2^)/3'
_refine_ls_weighting_scheme calc
_refine_ls_wR_factor_gt 0.1714
_refine_ls_wR_factor_ref 0.2254
_reflns_number_gt 4838
_reflns_number_total 9144
_reflns_threshold_expression >2sigma(I)
_cod_data_source_file J-Mater-Chem-C-2015-3-7845.cif
_cod_data_source_block hs273ls
_cod_depositor_comments
;
The following automatic conversions were performed:

data item '_symmetry_cell_setting' value 'Orthorhombic' was changed
to 'orthorhombic' in accordance with the built-in table derived from
the CIF Core dictionary named 'cif_core.dic' version 2.4.5 last
updated on 2014-11-21.

Automatic conversion script
Id: cif_fix_values 6909 2019-04-08 15:41:33Z antanas 
;
_cod_original_sg_symbol_H-M Pbcn
_cod_database_code 7234339

loop_
_symmetry_equiv_pos_as_xyz
'x, y, z'
'-x+1/2, -y+1/2, z+1/2'
'x+1/2, -y+1/2, -z'
'-x, y, -z+1/2'
'-x, -y, -z'
'x-1/2, y-1/2, -z-1/2'
'-x-1/2, y-1/2, z'
'x, -y, z-1/2'

loop_
_atom_site_label
_atom_site_type_symbol
_atom_site_fract_x
_atom_site_fract_y
_atom_site_fract_z
_atom_site_U_iso_or_equiv
_atom_site_adp_type
_atom_site_occupancy
_atom_site_symmetry_multiplicity
_atom_site_calc_flag
_atom_site_refinement_flags
_atom_site_disorder_assembly
_atom_site_disorder_group
Se1 Se 0.37831(2) 0.70625(3) 0.18637(3) 0.03870(16) Uani 1 1 d . . .
Fe1 Fe 0.5000 0.43749(4) 0.2500 0.02342(18) Uani 1 2 d S . .
N1 N 0.44238(13) 0.53457(19) 0.22158(19) 0.0277(6) Uani 1 1 d . . .
C1 C 0.41705(17) 0.6012(2) 0.2085(2) 0.0296(8) Uani 1 1 d . . .
N2 N 0.53117(12) 0.43429(18) 0.14235(18) 0.0238(6) Uani 1 1 d . . .
C2 C 0.37729(16) 0.3582(2) 0.2407(2) 0.0288(8) Uani 1 1 d . . .
H2 H 0.3683 0.4056 0.2762 0.035 Uiso 1 1 calc R . .
N3 N 0.43642(12) 0.34779(18) 0.21608(18) 0.0236(6) Uani 1 1 d . . .
C3 C 0.32963(16) 0.3030(2) 0.2165(2) 0.0296(8) Uani 1 1 d . . .
H3 H 0.2888 0.3122 0.2354 0.036 Uiso 1 1 calc R . .
N4 N 0.50876(13) 0.27829(18) 0.13586(19) 0.0246(6) Uani 1 1 d . . .
C4 C 0.34152(17) 0.2347(3) 0.1650(2) 0.0315(8) Uani 1 1 d . . .
H4 H 0.3093 0.1953 0.1484 0.038 Uiso 1 1 calc R . .
N5 N 0.60239(13) 0.20712(18) 0.1197(2) 0.0263(6) Uani 1 1 d . . .
C5 C 0.40110(16) 0.2242(2) 0.1377(2) 0.0286(8) Uani 1 1 d . . .
H5 H 0.4105 0.1783 0.1011 0.034 Uiso 1 1 calc R . .
N6 N 0.51151(12) 0.12094(19) 0.14424(18) 0.0243(6) Uani 1 1 d . . .
C6 C 0.44739(15) 0.2822(2) 0.1649(2) 0.0229(7) Uani 1 1 d . . .
N7 N 0.60969(12) 0.04603(19) 0.13062(19) 0.0269(7) Uani 1 1 d . . .
C7 C 0.53355(14) 0.3575(2) 0.1014(2) 0.0233(7) Uani 1 1 d . . .
N8 N 0.69584(13) 0.1353(2) 0.10712(19) 0.0289(7) Uani 1 1 d . . .
C8 C 0.55693(15) 0.3546(2) 0.0271(2) 0.0270(7) Uani 1 1 d . . .
H8 H 0.5567 0.2992 -0.0010 0.032 Uiso 1 1 calc R . .
N9 N 0.51969(13) -0.03414(19) 0.15140(18) 0.0258(6) Uani 1 1 d . . .
C9 C 0.58038(15) 0.4318(2) -0.0056(2) 0.0284(8) Uani 1 1 d . . .
H9 H 0.5982 0.4304 -0.0557 0.034 Uiso 1 1 calc R . .
C10 C 0.57747(15) 0.5118(2) 0.0358(2) 0.0289(8) Uani 1 1 d . . .
H10 H 0.5929 0.5666 0.0143 0.035 Uiso 1 1 calc R . .
C11 C 0.55208(15) 0.5112(2) 0.1081(2) 0.0266(7) Uani 1 1 d . . .
H11 H 0.5490 0.5669 0.1354 0.032 Uiso 1 1 calc R . .
C12 C 0.54245(16) 0.1968(2) 0.1328(2) 0.0245(7) Uani 1 1 d . . .
C13 C 0.54848(15) 0.0463(2) 0.1418(2) 0.0254(7) Uani 1 1 d . . .
C14 C 0.63393(15) 0.1281(2) 0.1196(2) 0.0266(7) Uani 1 1 d . . .
C15 C 0.73584(16) 0.0564(2) 0.0990(2) 0.0316(8) Uani 1 1 d . . .
H15A H 0.7619 0.0640 0.0524 0.038 Uiso 1 1 calc R . .
H15B H 0.7098 0.0018 0.0914 0.038 Uiso 1 1 calc R . .
C16 C 0.77737(18) 0.0415(3) 0.1677(3) 0.0382(9) Uani 1 1 d . . .
H16A H 0.8063 -0.0088 0.1559 0.046 Uiso 1 1 calc R . .
H16B H 0.8024 0.0969 0.1761 0.046 Uiso 1 1 calc R . .
C17 C 0.74324(19) 0.0194(3) 0.2411(3) 0.0459(11) Uani 1 1 d . . .
H17A H 0.7125 0.0668 0.2516 0.069 Uiso 1 1 calc R . .
H17C H 0.7728 0.0162 0.2839 0.069 Uiso 1 1 calc R . .
H17B H 0.7222 -0.0392 0.2355 0.069 Uiso 1 1 calc R . .
C18 C 0.72305(16) 0.2239(3) 0.0900(2) 0.0306(8) Uani 1 1 d . . .
H18A H 0.7674 0.2229 0.1047 0.037 Uiso 1 1 calc R . .
H18B H 0.7023 0.2705 0.1220 0.037 Uiso 1 1 calc R . .
C19 C 0.71779(16) 0.2509(3) 0.0061(2) 0.0322(8) Uani 1 1 d . . .
H19B H 0.6741 0.2453 -0.0106 0.039 Uiso 1 1 calc R . .
H19A H 0.7430 0.2091 -0.0257 0.039 Uiso 1 1 calc R . .
C20 C 0.73966(17) 0.3476(3) -0.0068(3) 0.0387(9) Uani 1 1 d . . .
H20C H 0.7142 0.3893 0.0239 0.058 Uiso 1 1 calc R . .
H20B H 0.7358 0.3630 -0.0615 0.058 Uiso 1 1 calc R . .
H20A H 0.7831 0.3531 0.0091 0.058 Uiso 1 1 calc R . .
C21 C 0.45202(15) -0.0402(2) 0.1576(2) 0.0271(7) Uani 1 1 d . . .
H21B H 0.4364 0.0145 0.1845 0.033 Uiso 1 1 calc R . .
H21A H 0.4413 -0.0937 0.1895 0.033 Uiso 1 1 calc R . .
C22 C 0.41975(16) -0.0482(3) 0.0808(2) 0.0313(8) Uani 1 1 d . . .
H22A H 0.4304 -0.1071 0.0568 0.038 Uiso 1 1 calc R . .
H22B H 0.4343 0.0008 0.0462 0.038 Uiso 1 1 calc R . .
C23 C 0.35004(17) -0.0415(3) 0.0903(3) 0.0406(10) Uani 1 1 d . . .
H23A H 0.3358 -0.0886 0.1261 0.061 Uiso 1 1 calc R . .
H23B H 0.3300 -0.0500 0.0402 0.061 Uiso 1 1 calc R . .
H23C H 0.3393 0.0185 0.1108 0.061 Uiso 1 1 calc R . .
C24 C 0.55463(17) -0.1187(2) 0.1487(2) 0.0298(8) Uani 1 1 d . . .
H24B H 0.5299 -0.1666 0.1743 0.036 Uiso 1 1 calc R . .
H24A H 0.5932 -0.1107 0.1790 0.036 Uiso 1 1 calc R . .
C25 C 0.57197(17) -0.1515(2) 0.0686(2) 0.0315(8) Uani 1 1 d . . .
H25A H 0.6050 -0.1123 0.0472 0.038 Uiso 1 1 calc R . .
H25B H 0.5354 -0.1474 0.0342 0.038 Uiso 1 1 calc R . .
C26 C 0.59453(19) -0.2493(2) 0.0722(3) 0.0384(9) Uani 1 1 d . . .
H26C H 0.6259 -0.2552 0.1128 0.058 Uiso 1 1 calc R . .
H26B H 0.6127 -0.2663 0.0225 0.058 Uiso 1 1 calc R . .
H26A H 0.5595 -0.2895 0.0837 0.058 Uiso 1 1 calc R . .

loop_
_atom_site_aniso_label
_atom_site_aniso_U_11
_atom_site_aniso_U_22
_atom_site_aniso_U_33
_atom_site_aniso_U_23
_atom_site_aniso_U_13
_atom_site_aniso_U_12
Se1 0.0558(3) 0.0214(2) 0.0390(3) 0.00023(16) -0.00480(19) 0.01180(16)
Fe1 0.0282(4) 0.0144(3) 0.0276(4) 0.000 0.0009(3) 0.000
N1 0.0319(15) 0.0201(14) 0.0311(17) -0.0012(13) 0.0008(13) 0.0020(12)
C1 0.0363(19) 0.0223(17) 0.030(2) -0.0002(15) 0.0025(16) 0.0003(15)
N2 0.0259(14) 0.0176(13) 0.0280(16) 0.0019(11) 0.0005(12) 0.0005(11)
C2 0.0300(18) 0.0235(18) 0.033(2) -0.0009(15) 0.0036(15) 0.0012(14)
N3 0.0237(13) 0.0178(13) 0.0292(16) 0.0002(12) -0.0007(12) 0.0002(11)
C3 0.0232(17) 0.032(2) 0.034(2) 0.0000(16) -0.0006(15) -0.0002(14)
N4 0.0260(14) 0.0140(12) 0.0340(18) -0.0001(12) 0.0008(12) 0.0000(10)
C4 0.0303(19) 0.0279(19) 0.036(2) 0.0017(17) -0.0090(16) -0.0031(15)
N5 0.0257(14) 0.0179(14) 0.0353(18) -0.0029(12) 0.0006(13) 0.0025(11)
C5 0.0279(17) 0.0207(16) 0.037(2) -0.0043(15) -0.0008(15) 0.0007(13)
N6 0.0258(13) 0.0174(13) 0.0298(16) -0.0003(12) 0.0006(12) 0.0014(11)
C6 0.0263(16) 0.0165(15) 0.0259(18) -0.0022(13) 0.0012(14) 0.0045(12)
N7 0.0264(14) 0.0180(14) 0.0361(18) -0.0008(13) -0.0045(13) -0.0018(11)
C7 0.0250(15) 0.0161(15) 0.0288(18) 0.0002(13) 0.0006(14) 0.0010(12)
N8 0.0283(14) 0.0217(14) 0.0367(19) -0.0013(13) -0.0020(13) 0.0003(12)
C8 0.0324(17) 0.0212(17) 0.0275(19) -0.0017(14) 0.0022(14) 0.0051(13)
N9 0.0300(14) 0.0168(13) 0.0305(17) -0.0011(12) 0.0010(13) -0.0016(11)
C9 0.0347(18) 0.0249(18) 0.0258(19) 0.0008(14) -0.0007(15) 0.0030(14)
C10 0.0347(18) 0.0222(17) 0.030(2) 0.0020(15) 0.0038(15) 0.0008(14)
C11 0.0309(17) 0.0169(15) 0.032(2) 0.0004(14) 0.0004(14) 0.0000(13)
C12 0.0308(17) 0.0148(15) 0.0279(19) -0.0025(13) -0.0005(14) 0.0019(12)
C13 0.0272(17) 0.0197(16) 0.0294(19) -0.0004(14) -0.0016(14) 0.0021(13)
C14 0.0304(17) 0.0212(16) 0.0282(19) 0.0005(14) -0.0016(14) 0.0007(14)
C15 0.0273(17) 0.0247(18) 0.043(2) -0.0009(16) -0.0003(16) 0.0060(14)
C16 0.0316(19) 0.042(2) 0.041(2) 0.0019(19) -0.0021(17) 0.0064(17)
C17 0.047(2) 0.049(3) 0.042(3) 0.008(2) -0.0024(19) 0.018(2)
C18 0.0250(17) 0.0278(18) 0.039(2) -0.0029(16) 0.0007(15) -0.0016(14)
C19 0.0316(18) 0.0284(19) 0.037(2) -0.0008(16) 0.0047(16) -0.0035(15)
C20 0.040(2) 0.030(2) 0.046(3) -0.0003(19) 0.0048(19) -0.0043(16)
C21 0.0325(18) 0.0171(15) 0.032(2) 0.0022(14) -0.0016(15) -0.0024(13)
C22 0.0299(18) 0.0284(19) 0.036(2) -0.0001(16) -0.0016(15) 0.0010(14)
C23 0.037(2) 0.034(2) 0.050(3) -0.006(2) -0.0067(19) 0.0006(17)
C24 0.0397(19) 0.0150(15) 0.035(2) 0.0016(14) -0.0012(16) 0.0019(14)
C25 0.0394(19) 0.0201(17) 0.035(2) 0.0006(15) 0.0031(16) 0.0040(14)
C26 0.047(2) 0.0210(18) 0.047(3) 0.0002(17) 0.0055(19) 0.0071(16)

loop_
_atom_type_symbol
_atom_type_description
_atom_type_scat_dispersion_real
_atom_type_scat_dispersion_imag
_atom_type_scat_source
C C 0.0033 0.0016 'International Tables Vol C Tables 4.2.6.8 and 6.1.1.4'
H H 0.0000 0.0000 'International Tables Vol C Tables 4.2.6.8 and 6.1.1.4'
Se Se -0.0929 2.2259 'International Tables Vol C Tables 4.2.6.8 and 6.1.1.4'
Fe Fe 0.3463 0.8444 'International Tables Vol C Tables 4.2.6.8 and 6.1.1.4'
N N 0.0061 0.0033 'International Tables Vol C Tables 4.2.6.8 and 6.1.1.4'

loop_
_geom_angle_atom_site_label_1
_geom_angle_atom_site_label_2
_geom_angle_atom_site_label_3
_geom_angle
_geom_angle_site_symmetry_1
_geom_angle_site_symmetry_3
N1 Fe1 N1 86.18(17) 4_655 .
N1 Fe1 N2 89.74(12) 4_655 4_655
N1 Fe1 N2 92.25(12) . 4_655
N1 Fe1 N2 92.25(12) 4_655 .
N1 Fe1 N2 89.74(12) . .
N2 Fe1 N2 177.28(16) 4_655 .
N1 Fe1 N3 174.48(12) 4_655 .
N1 Fe1 N3 88.43(12) . .
N2 Fe1 N3 91.66(12) 4_655 .
N2 Fe1 N3 86.54(12) . .
N1 Fe1 N3 88.43(12) 4_655 4_655
N1 Fe1 N3 174.48(12) . 4_655
N2 Fe1 N3 86.54(12) 4_655 4_655
N2 Fe1 N3 91.66(12) . 4_655
N3 Fe1 N3 96.98(16) . 4_655
C1 N1 Fe1 168.0(3) . .
N1 C1 Se1 178.8(4) . .
C7 N2 C11 117.4(3) . .
C7 N2 Fe1 122.2(2) . .
C11 N2 Fe1 120.4(2) . .
N3 C2 C3 122.8(3) . .
N3 C2 H2 118.6 . .
C3 C2 H2 118.6 . .
C6 N3 C2 117.3(3) . .
C6 N3 Fe1 123.7(2) . .
C2 N3 Fe1 118.7(2) . .
C4 C3 C2 119.5(3) . .
C4 C3 H3 120.2 . .
C2 C3 H3 120.2 . .
C12 N4 C7 119.5(3) . .
C12 N4 C6 122.1(3) . .
C7 N4 C6 117.9(3) . .
C3 C4 C5 118.7(3) . .
C3 C4 H4 120.6 . .
C5 C4 H4 120.6 . .
C12 N5 C14 113.3(3) . .
C4 C5 C6 118.9(3) . .
C4 C5 H5 120.6 . .
C6 C5 H5 120.6 . .
C12 N6 C13 112.6(3) . .
N3 C6 C5 122.7(3) . .
N3 C6 N4 115.6(3) . .
C5 C6 N4 121.5(3) . .
C14 N7 C13 114.0(3) . .
N2 C7 C8 122.4(3) . .
N2 C7 N4 117.3(3) . .
C8 C7 N4 120.3(3) . .
C14 N8 C15 122.4(3) . .
C14 N8 C18 119.9(3) . .
C15 N8 C18 117.1(3) . .
C9 C8 C7 119.7(3) . .
C9 C8 H8 120.2 . .
C7 C8 H8 120.2 . .
C13 N9 C24 120.6(3) . .
C13 N9 C21 121.4(3) . .
C24 N9 C21 117.7(3) . .
C8 C9 C10 118.4(3) . .
C8 C9 H9 120.8 . .
C10 C9 H9 120.8 . .
C11 C10 C9 119.3(3) . .
C11 C10 H10 120.3 . .
C9 C10 H10 120.3 . .
N2 C11 C10 122.7(3) . .
N2 C11 H11 118.6 . .
C10 C11 H11 118.6 . .
N6 C12 N5 128.2(3) . .
N6 C12 N4 117.2(3) . .
N5 C12 N4 114.5(3) . .
N7 C13 N9 118.1(3) . .
N7 C13 N6 126.0(3) . .
N9 C13 N6 115.9(3) . .
N7 C14 N5 125.8(3) . .
N7 C14 N8 118.8(3) . .
N5 C14 N8 115.4(3) . .
N8 C15 C16 113.1(3) . .
N8 C15 H15A 109.0 . .
C16 C15 H15A 109.0 . .
N8 C15 H15B 109.0 . .
C16 C15 H15B 109.0 . .
H15A C15 H15B 107.8 . .
C17 C16 C15 114.2(3) . .
C17 C16 H16A 108.7 . .
C15 C16 H16A 108.7 . .
C17 C16 H16B 108.7 . .
C15 C16 H16B 108.7 . .
H16A C16 H16B 107.6 . .
C16 C17 H17A 109.5 . .
C16 C17 H17C 109.5 . .
H17A C17 H17C 109.5 . .
C16 C17 H17B 109.5 . .
H17A C17 H17B 109.5 . .
H17C C17 H17B 109.5 . .
N8 C18 C19 113.6(3) . .
N8 C18 H18A 108.8 . .
C19 C18 H18A 108.8 . .
N8 C18 H18B 108.8 . .
C19 C18 H18B 108.8 . .
H18A C18 H18B 107.7 . .
C18 C19 C20 111.4(3) . .
C18 C19 H19B 109.3 . .
C20 C19 H19B 109.3 . .
C18 C19 H19A 109.3 . .
C20 C19 H19A 109.3 . .
H19B C19 H19A 108.0 . .
C19 C20 H20C 109.5 . .
C19 C20 H20B 109.5 . .
H20C C20 H20B 109.5 . .
C19 C20 H20A 109.5 . .
H20C C20 H20A 109.5 . .
H20B C20 H20A 109.5 . .
N9 C21 C22 113.6(3) . .
N9 C21 H21B 108.9 . .
C22 C21 H21B 108.9 . .
N9 C21 H21A 108.9 . .
C22 C21 H21A 108.9 . .
H21B C21 H21A 107.7 . .
C21 C22 C23 110.9(3) . .
C21 C22 H22A 109.5 . .
C23 C22 H22A 109.5 . .
C21 C22 H22B 109.5 . .
C23 C22 H22B 109.5 . .
H22A C22 H22B 108.0 . .
C22 C23 H23A 109.5 . .
C22 C23 H23B 109.5 . .
H23A C23 H23B 109.5 . .
C22 C23 H23C 109.5 . .
H23A C23 H23C 109.5 . .
H23B C23 H23C 109.5 . .
N9 C24 C25 115.4(3) . .
N9 C24 H24B 108.4 . .
C25 C24 H24B 108.4 . .
N9 C24 H24A 108.4 . .
C25 C24 H24A 108.4 . .
H24B C24 H24A 107.5 . .
C24 C25 C26 110.0(3) . .
C24 C25 H25A 109.7 . .
C26 C25 H25A 109.7 . .
C24 C25 H25B 109.7 . .
C26 C25 H25B 109.7 . .
H25A C25 H25B 108.2 . .
C25 C26 H26C 109.5 . .
C25 C26 H26B 109.5 . .
H26C C26 H26B 109.5 . .
C25 C26 H26A 109.5 . .
H26C C26 H26A 109.5 . .
H26B C26 H26A 109.5 . .

loop_
_geom_bond_atom_site_label_1
_geom_bond_atom_site_label_2
_geom_bond_distance
_geom_bond_site_symmetry_2
Se1 C1 1.800(4) .
Fe1 N1 1.957(3) 4_655
Fe1 N1 1.957(3) .
Fe1 N2 1.985(3) 4_655
Fe1 N2 1.985(3) .
Fe1 N3 1.993(3) .
Fe1 N3 1.993(3) 4_655
N1 C1 1.146(4) .
N2 C7 1.336(4) .
N2 C11 1.356(4) .
C2 N3 1.354(4) .
C2 C3 1.376(5) .
C2 H2 0.9500 .
N3 C6 1.333(4) .
C3 C4 1.370(5) .
C3 H3 0.9500 .
N4 C12 1.403(4) .
N4 C7 1.416(4) .
N4 C6 1.418(4) .
C4 C5 1.378(5) .
C4 H4 0.9500 .
N5 C12 1.322(4) .
N5 C14 1.348(4) .
C5 C6 1.396(5) .
C5 H5 0.9500 .
N6 C12 1.317(4) .
N6 C13 1.359(4) .
N7 C14 1.330(4) .
N7 C13 1.335(4) .
C7 C8 1.385(5) .
N8 C14 1.357(4) .
N8 C15 1.455(4) .
N8 C18 1.460(5) .
C8 C9 1.368(5) .
C8 H8 0.9500 .
N9 C13 1.348(4) .
N9 C24 1.456(4) .
N9 C21 1.466(4) .
C9 C10 1.381(5) .
C9 H9 0.9500 .
C10 C11 1.369(5) .
C10 H10 0.9500 .
C11 H11 0.9500 .
C15 C16 1.507(6) .
C15 H15A 0.9900 .
C15 H15B 0.9900 .
C16 C17 1.506(6) .
C16 H16A 0.9900 .
C16 H16B 0.9900 .
C17 H17A 0.9800 .
C17 H17C 0.9800 .
C17 H17B 0.9800 .
C18 C19 1.514(6) .
C18 H18A 0.9900 .
C18 H18B 0.9900 .
C19 C20 1.517(5) .
C19 H19B 0.9900 .
C19 H19A 0.9900 .
C20 H20C 0.9800 .
C20 H20B 0.9800 .
C20 H20A 0.9800 .
C21 C22 1.507(5) .
C21 H21B 0.9900 .
C21 H21A 0.9900 .
C22 C23 1.516(5) .
C22 H22A 0.9900 .
C22 H22B 0.9900 .
C23 H23A 0.9800 .
C23 H23B 0.9800 .
C23 H23C 0.9800 .
C24 C25 1.518(5) .
C24 H24B 0.9900 .
C24 H24A 0.9900 .
C25 C26 1.522(5) .
C25 H25A 0.9900 .
C25 H25B 0.9900 .
C26 H26C 0.9800 .
C26 H26B 0.9800 .
C26 H26A 0.9800 .
